data_7044054
loop_
_publ_author_name
'Poma, Alessandro'
'Forni, Alessandra'
'Baldoli, Clara'
'Mussini, Patrizia Romana'
'Bossi, Alberto'

_publ_section_title
;
 Cyclometalated Pt(II) complex with bidentate Schiff-base ligand
 displaying unexpected cis/trans isomery: synthesis, structures and
 electronic properties.
;
_journal_name_full 'Dalton Trans.'
_journal_paper_doi 10.1039/C7DT02323E
_journal_year 2017
_chemical_formula_moiety 'C26 H19 N3 O Pt'
_chemical_formula_sum 'C26 H19 N3 O Pt'
_chemical_formula_weight 584.53
_chemical_name_systematic
'trans-Platinum, [1-[(phenylimino-kN)methyl]-2-naphthalenolato-kO][2-(1-pirazolyl-kN)]phenyl-kC]-'
_space_group_crystal_system triclinic
_space_group_IT_number 2
_space_group_name_Hall '-P 1'
_space_group_name_H-M_alt 'P -1'
_symmetry_space_group_name_Hall '-P 1'
_symmetry_space_group_name_H-M 'P -1'
_atom_sites_solution_hydrogens geom
_atom_sites_solution_primary direct
_atom_sites_solution_secondary difmap
_audit_creation_method SHELXL-2014/7
_audit_update_record
;
2017-03-16 deposited with the CCDC.
2017-08-30 downloaded from the CCDC.
;
_cell_angle_alpha 103.023(2)
_cell_angle_beta 90.698(2)
_cell_angle_gamma 90.502(2)
_cell_formula_units_Z 4
_cell_length_a 6.0323(2)
_cell_length_b 17.1459(6)
_cell_length_c 20.2051(8)
_cell_measurement_reflns_used 9974
_cell_measurement_temperature 103(2)
_cell_measurement_theta_max 30.29
_cell_measurement_theta_min 2.42
_cell_volume 2035.75(13)
_computing_cell_refinement 'SAINT (Bruker, 1997)'
_computing_data_collection 'SMART (Bruker, 1997)'
_computing_data_reduction SAINT
_computing_molecular_graphics 'ORTEP III ( Burnett&Johnson, 1996)'
_computing_publication_material 'SHELXL-2014/7,PARST (Nardelli, 1995)'
_computing_structure_refinement 'SHELXL-2014/7 (Sheldrick, 2014)'
_computing_structure_solution 'SHELXS-97 (Sheldrick, 1990)'
_diffrn_ambient_temperature 103(2)
_diffrn_measured_fraction_theta_full 0.999
_diffrn_measured_fraction_theta_max 0.990
_diffrn_measurement_device_type 'Bruker APEX-II CCD'
_diffrn_measurement_method '\f and \w scans'
_diffrn_radiation_monochromator graphite
_diffrn_radiation_source 'fine-focus sealed tube'
_diffrn_radiation_type MoK\a
_diffrn_radiation_wavelength 0.71073
_diffrn_reflns_av_R_equivalents 0.0486
_diffrn_reflns_av_unetI/netI 0.0603
_diffrn_reflns_Laue_measured_fraction_full 0.999
_diffrn_reflns_Laue_measured_fraction_max 0.990
_diffrn_reflns_limit_h_max 9
_diffrn_reflns_limit_h_min -9
_diffrn_reflns_limit_k_max 25
_diffrn_reflns_limit_k_min -25
_diffrn_reflns_limit_l_max 29
_diffrn_reflns_limit_l_min -30
_diffrn_reflns_number 80879
_diffrn_reflns_point_group_measured_fraction_full 0.999
_diffrn_reflns_point_group_measured_fraction_max 0.990
_diffrn_reflns_theta_full 25.242
_diffrn_reflns_theta_max 32.577
_diffrn_reflns_theta_min 1.768
_exptl_absorpt_coefficient_mu 6.917
_exptl_absorpt_correction_T_max 0.5987
_exptl_absorpt_correction_T_min 0.4821
_exptl_absorpt_correction_type multi-scan
_exptl_absorpt_process_details 'Bruker (1997). SADABS. Bruker AXS Inc., Madison, Wisconsin, USA.'
_exptl_crystal_colour orange
_exptl_crystal_density_diffrn 1.907
_exptl_crystal_description lamina
_exptl_crystal_F_000 1128
_exptl_crystal_preparation ', Luminescent'
_exptl_crystal_recrystallization_method 'Slow diffusion of hexane into dichloromethane solutions'
_exptl_crystal_size_max 0.28
_exptl_crystal_size_mid 0.05
_exptl_crystal_size_min 0.01
_refine_diff_density_max 1.336
_refine_diff_density_min -0.724
_refine_diff_density_rms 0.169
_refine_ls_extinction_method none
_refine_ls_goodness_of_fit_ref 0.988
_refine_ls_hydrogen_treatment constr
_refine_ls_matrix_type full
_refine_ls_number_parameters 559
_refine_ls_number_reflns 14680
_refine_ls_number_restraints 0
_refine_ls_restrained_S_all 0.988
_refine_ls_R_factor_all 0.0673
_refine_ls_R_factor_gt 0.0324
_refine_ls_shift/su_max 0.001
_refine_ls_shift/su_mean 0.000
_refine_ls_structure_factor_coef Fsqd
_refine_ls_weighting_details 'w=1/[\s^2^(Fo^2^)+(0.0150P)^2^+0.8978P] where P=(Fo^2^+2Fc^2^)/3'
_refine_ls_weighting_scheme calc
_refine_ls_wR_factor_gt 0.0437
_refine_ls_wR_factor_ref 0.0504
_reflns_Friedel_coverage 0.000
_reflns_number_gt 10256
_reflns_number_total 14680
_reflns_threshold_expression 'I > 2\s(I)'
_cod_data_source_file c7dt02323e2.cif
_cod_data_source_block transPt1
_cod_database_code 7044054
_shelx_shelxl_version_number 2014/7
_shelx_space_group_comment
;
The symmetry employed for this shelxl refinement is uniquely defined
by the following loop, which should always be used as a source of
symmetry information in preference to the above space-group names.
They are only intended as comments.
;
_solvent_exptl_crystal_recrystallization_method hexane-dichloromethane

loop_
_space_group_symop_operation_xyz
'x, y, z'
'-x, -y, -z'

loop_
_atom_site_label
_atom_site_type_symbol
_atom_site_fract_x
_atom_site_fract_y
_atom_site_fract_z
_atom_site_U_iso_or_equiv
_atom_site_adp_type
_atom_site_occupancy
_atom_site_site_symmetry_order
_atom_site_calc_flag
_atom_site_refinement_flags_posn
_atom_site_refinement_flags_adp
Pt1A Pt 0.74943(2) 0.46329(2) 0.27065(2) 0.02043(3) Uani 1 1 d . .
O1A O 0.6618(3) 0.44058(12) 0.36214(10) 0.0251(5) Uani 1 1 d . .
N1A N 0.5119(4) 0.38753(14) 0.22329(12) 0.0210(5) Uani 1 1 d . .
N2A N 1.0005(4) 0.52862(14) 0.31859(13) 0.0238(5) Uani 1 1 d . .
N3A N 1.1404(4) 0.55965(14) 0.27899(13) 0.0246(5) Uani 1 1 d . .
C1A C 0.3308(4) 0.36338(16) 0.32619(15) 0.0210(6) Uani 1 1 d . .
C2A C 0.4867(4) 0.40335(16) 0.37533(15) 0.0227(6) Uani 1 1 d . .
C3A C 0.4529(5) 0.40303(17) 0.44499(15) 0.0257(7) Uani 1 1 d . .
H3A H 0.5562 0.4307 0.4781 0.031 Uiso 1 1 calc R U
C4A C 0.2790(5) 0.36481(18) 0.46546(16) 0.0267(7) Uani 1 1 d . .
H4A H 0.2629 0.3661 0.5124 0.032 Uiso 1 1 calc R U
C5A C 0.1185(5) 0.32230(17) 0.41773(16) 0.0247(7) Uani 1 1 d . .
C6A C -0.0595(5) 0.28113(18) 0.43978(17) 0.0303(7) Uani 1 1 d . .
H6A H -0.0714 0.2811 0.4866 0.036 Uiso 1 1 calc R U
C7A C -0.2151(5) 0.24122(18) 0.39457(17) 0.0313(8) Uani 1 1 d . .
H7A H -0.3325 0.2126 0.4096 0.038 Uiso 1 1 calc R U
C8A C -0.1996(5) 0.24296(18) 0.32610(18) 0.0300(7) Uani 1 1 d . .
H8A H -0.3093 0.2164 0.2947 0.036 Uiso 1 1 calc R U
C9A C -0.0276(4) 0.28267(17) 0.30355(16) 0.0247(7) Uani 1 1 d . .
H9A H -0.0217 0.2835 0.2567 0.030 Uiso 1 1 calc R U
C10A C 0.1406(4) 0.32235(16) 0.34819(15) 0.0226(6) Uani 1 1 d . .
C11A C 0.3618(4) 0.35510(17) 0.25557(15) 0.0222(6) Uani 1 1 d . .
H11A H 0.2578 0.3207 0.2272 0.027 Uiso 1 1 calc R U
C12A C 0.5071(5) 0.35870(17) 0.15064(15) 0.0252(7) Uani 1 1 d . .
C13A C 0.3202(5) 0.36848(19) 0.11328(17) 0.0319(7) Uani 1 1 d . .
H13A H 0.1930 0.3937 0.1354 0.038 Uiso 1 1 calc R U
C14A C 0.3198(6) 0.3413(2) 0.04337(18) 0.0402(9) Uani 1 1 d . .
H14A H 0.1914 0.3479 0.0176 0.048 Uiso 1 1 calc R U
C15A C 0.5034(6) 0.3048(2) 0.01080(18) 0.0439(9) Uani 1 1 d . .
H15A H 0.5028 0.2871 -0.0373 0.053 Uiso 1 1 calc R U
C16A C 0.6886(6) 0.29420(19) 0.04862(18) 0.0390(8) Uani 1 1 d . .
H16A H 0.8146 0.2681 0.0264 0.047 Uiso 1 1 calc R U
C17A C 0.6922(5) 0.32128(18) 0.11857(17) 0.0300(7) Uani 1 1 d . .
H17A H 0.8203 0.3143 0.1443 0.036 Uiso 1 1 calc R U
C18A C 1.0857(5) 0.54621(18) 0.38115(16) 0.0276(7) Uani 1 1 d . .
H18A H 1.0237 0.5309 0.4194 0.033 Uiso 1 1 calc R U
C19A C 1.2804(5) 0.59068(18) 0.38187(17) 0.0314(8) Uani 1 1 d . .
H19A H 1.3731 0.6117 0.4202 0.038 Uiso 1 1 calc R U
C20A C 1.3121(5) 0.59820(18) 0.31683(17) 0.0298(7) Uani 1 1 d . .
H20A H 1.4316 0.6253 0.3011 0.036 Uiso 1 1 calc R U
C21A C 1.0680(5) 0.55113(17) 0.21068(16) 0.0259(7) Uani 1 1 d . .
C22A C 1.1837(5) 0.5876(2) 0.16695(17) 0.0365(8) Uani 1 1 d . .
H22A H 1.3190 0.6155 0.1809 0.044 Uiso 1 1 calc R U
C23A C 1.0968(6) 0.5822(2) 0.10261(19) 0.0494(10) Uani 1 1 d . .
H23A H 1.1746 0.6050 0.0708 0.059 Uiso 1 1 calc R U
C24A C 0.8965(6) 0.5434(2) 0.08469(18) 0.0443(9) Uani 1 1 d . .
H24A H 0.8341 0.5415 0.0409 0.053 Uiso 1 1 calc R U
C25A C 0.7844(5) 0.50720(18) 0.12954(16) 0.0321(7) Uani 1 1 d . .
H25A H 0.6460 0.4814 0.1158 0.039 Uiso 1 1 calc R U
C26A C 0.8687(5) 0.50754(17) 0.19438(16) 0.0256(7) Uani 1 1 d . .
Pt1B Pt 0.80068(2) 0.97833(2) 0.28241(2) 0.01991(3) Uani 1 1 d . .
O1B O 0.9219(3) 0.93138(12) 0.36002(10) 0.0263(5) Uani 1 1 d . .
N1B N 1.0198(4) 0.91540(14) 0.21890(12) 0.0213(5) Uani 1 1 d . .
N2B N 0.5705(4) 1.03057(14) 0.34613(13) 0.0243(5) Uani 1 1 d . .
N3B N 0.4113(4) 1.06989(14) 0.31897(13) 0.0250(6) Uani 1 1 d . .
C1B C 1.2318(4) 0.86016(17) 0.30349(15) 0.0216(6) Uani 1 1 d . .
C2B C 1.1006(5) 0.88989(17) 0.36049(15) 0.0237(6) Uani 1 1 d . .
C3B C 1.1618(5) 0.87383(19) 0.42484(16) 0.0303(7) Uani 1 1 d . .
H3B H 1.0729 0.8937 0.4633 0.036 Uiso 1 1 calc R U
C4B C 1.3435(5) 0.83095(19) 0.43166(17) 0.0315(7) Uani 1 1 d . .
H4B H 1.3802 0.8217 0.4751 0.038 Uiso 1 1 calc R U
C5B C 1.4817(5) 0.79913(17) 0.37581(16) 0.0264(7) Uani 1 1 d . .
C6B C 1.6733(5) 0.75576(19) 0.38432(18) 0.0343(8) Uani 1 1 d . .
H6B H 1.7115 0.7489 0.4284 0.041 Uiso 1 1 calc R U
C7B C 1.8047(5) 0.72352(19) 0.33151(19) 0.0355(8) Uani 1 1 d . .
H7B H 1.9332 0.6946 0.3385 0.043 Uiso 1 1 calc R U
C8B C 1.7493(5) 0.73331(18) 0.26682(18) 0.0339(8) Uani 1 1 d . .
H8B H 1.8388 0.7101 0.2293 0.041 Uiso 1 1 calc R U
C9B C 1.5641(5) 0.77682(18) 0.25698(17) 0.0294(7) Uani 1 1 d . .
H9B H 1.5300 0.7833 0.2125 0.035 Uiso 1 1 calc R U
C10B C 1.4250(4) 0.81167(17) 0.31069(16) 0.0244(7) Uani 1 1 d . .
C11B C 1.1772(4) 0.87201(17) 0.23817(15) 0.0223(6) Uani 1 1 d . .
H11B H 1.2682 0.8444 0.2026 0.027 Uiso 1 1 calc R U
C12B C 1.0095(4) 0.90934(16) 0.14671(14) 0.0210(6) Uani 1 1 d . .
C13B C 0.8208(5) 0.87978(17) 0.11011(16) 0.0272(7) Uani 1 1 d . .
H13B H 0.6975 0.8629 0.1324 0.033 Uiso 1 1 calc R U
C14B C 0.8115(5) 0.87479(19) 0.04085(16) 0.0322(8) Uani 1 1 d . .
H14B H 0.6823 0.8537 0.0155 0.039 Uiso 1 1 calc R U
C15B C 0.9888(5) 0.90022(19) 0.00830(16) 0.0334(8) Uani 1 1 d . .
H15B H 0.9809 0.8975 -0.0392 0.040 Uiso 1 1 calc R U
C16B C 1.1775(5) 0.92966(19) 0.04500(16) 0.0309(7) Uani 1 1 d . .
H16B H 1.3000 0.9470 0.0227 0.037 Uiso 1 1 calc R U
C17B C 1.1891(5) 0.93408(17) 0.11403(15) 0.0243(6) Uani 1 1 d . .
H17B H 1.3198 0.9540 0.1391 0.029 Uiso 1 1 calc R U
C18B C 0.5160(5) 1.03370(18) 0.40969(17) 0.0301(7) Uani 1 1 d . .
H18B H 0.5976 1.0101 0.4405 0.036 Uiso 1 1 calc R U
C19B C 0.3211(5) 1.0767(2) 0.42497(17) 0.0355(8) Uani 1 1 d . .
H19B H 0.2473 1.0883 0.4673 0.043 Uiso 1 1 calc R U
C20B C 0.2573(5) 1.09871(19) 0.36633(17) 0.0312(8) Uani 1 1 d . .
H20B H 0.1296 1.1285 0.3601 0.037 Uiso 1 1 calc R U
C21B C 0.4531(4) 1.07911(17) 0.25242(15) 0.0239(6) Uani 1 1 d . .
C22B C 0.3153(5) 1.12544(18) 0.22171(16) 0.0298(7) Uani 1 1 d . .
H22B H 0.1798 1.1453 0.2420 0.036 Uiso 1 1 calc R U
C23B C 0.3794(5) 1.14196(18) 0.16127(17) 0.0344(8) Uani 1 1 d . .
H23B H 0.2878 1.1732 0.1390 0.041 Uiso 1 1 calc R U
C24B C 0.5784(5) 1.11277(18) 0.13312(17) 0.0332(8) Uani 1 1 d . .
H24B H 0.6265 1.1263 0.0925 0.040 Uiso 1 1 calc R U
C25B C 0.7080(5) 1.06409(18) 0.16348(16) 0.0266(7) Uani 1 1 d . .
H25B H 0.8426 1.0443 0.1424 0.032 Uiso 1 1 calc R U
C26B C 0.6494(4) 1.04275(16) 0.22388(15) 0.0217(6) Uani 1 1 d . .

loop_
_atom_site_aniso_label
_atom_site_aniso_U_11
_atom_site_aniso_U_22
_atom_site_aniso_U_33
_atom_site_aniso_U_23
_atom_site_aniso_U_13
_atom_site_aniso_U_12
Pt1A 0.01919(6) 0.01821(6) 0.02430(7) 0.00574(5) 0.00014(5) -0.00150(4)
O1A 0.0232(10) 0.0259(11) 0.0273(12) 0.0085(9) -0.0010(9) -0.0047(9)
N1A 0.0204(11) 0.0204(13) 0.0213(14) 0.0030(10) -0.0014(10) -0.0014(10)
N2A 0.0207(12) 0.0207(13) 0.0310(15) 0.0078(11) 0.0014(11) -0.0017(10)
N3A 0.0228(12) 0.0206(13) 0.0300(15) 0.0050(11) 0.0048(11) -0.0035(10)
C1A 0.0209(13) 0.0185(15) 0.0243(17) 0.0063(12) 0.0018(12) 0.0022(11)
C2A 0.0216(14) 0.0167(14) 0.0304(18) 0.0060(13) 0.0031(12) 0.0040(12)
C3A 0.0297(16) 0.0236(16) 0.0243(17) 0.0066(13) -0.0028(13) 0.0003(13)
C4A 0.0303(16) 0.0270(17) 0.0234(17) 0.0069(14) 0.0027(13) 0.0047(13)
C5A 0.0233(14) 0.0196(15) 0.0319(19) 0.0072(13) 0.0038(13) 0.0041(12)
C6A 0.0301(16) 0.0273(17) 0.035(2) 0.0094(15) 0.0080(14) 0.0010(14)
C7A 0.0272(16) 0.0225(17) 0.046(2) 0.0104(15) 0.0090(15) -0.0003(13)
C8A 0.0225(15) 0.0232(16) 0.043(2) 0.0037(15) 0.0022(14) 0.0018(13)
C9A 0.0222(14) 0.0206(15) 0.0307(18) 0.0043(13) 0.0018(13) 0.0004(12)
C10A 0.0215(14) 0.0178(15) 0.0292(18) 0.0064(13) 0.0030(12) 0.0054(11)
C11A 0.0208(13) 0.0183(15) 0.0268(17) 0.0035(13) -0.0015(12) -0.0005(11)
C12A 0.0294(15) 0.0198(15) 0.0270(18) 0.0070(13) -0.0002(13) -0.0083(12)
C13A 0.0317(17) 0.0318(18) 0.033(2) 0.0093(15) -0.0040(14) -0.0055(14)
C14A 0.044(2) 0.044(2) 0.034(2) 0.0152(17) -0.0129(17) -0.0187(17)
C15A 0.064(3) 0.043(2) 0.0227(19) 0.0026(16) 0.0034(18) -0.0245(19)
C16A 0.050(2) 0.0257(18) 0.039(2) 0.0023(16) 0.0181(18) -0.0060(16)
C17A 0.0301(16) 0.0265(17) 0.033(2) 0.0056(15) 0.0058(14) -0.0030(13)
C18A 0.0290(16) 0.0265(17) 0.0288(19) 0.0096(14) -0.0022(14) 0.0008(13)
C19A 0.0286(16) 0.0264(17) 0.039(2) 0.0079(15) -0.0108(14) -0.0048(13)
C20A 0.0200(14) 0.0237(17) 0.044(2) 0.0044(15) -0.0028(14) -0.0045(12)
C21A 0.0276(15) 0.0208(16) 0.0273(18) 0.0011(13) 0.0044(13) 0.0006(12)
C22A 0.0378(18) 0.0346(19) 0.035(2) 0.0030(16) 0.0065(16) -0.0159(15)
C23A 0.064(3) 0.052(2) 0.034(2) 0.0143(19) 0.0121(19) -0.020(2)
C24A 0.060(2) 0.043(2) 0.032(2) 0.0149(18) -0.0013(18) -0.0154(19)
C25A 0.0390(18) 0.0255(17) 0.0322(19) 0.0073(15) 0.0009(15) -0.0056(14)
C26A 0.0253(15) 0.0192(15) 0.0315(19) 0.0037(13) 0.0025(13) 0.0002(12)
Pt1B 0.01707(5) 0.02033(6) 0.02192(7) 0.00378(5) 0.00219(4) 0.00073(4)
O1B 0.0234(10) 0.0309(12) 0.0254(12) 0.0079(10) 0.0033(9) 0.0035(9)
N1B 0.0198(11) 0.0229(13) 0.0221(14) 0.0073(11) 0.0028(10) -0.0008(10)
N2B 0.0207(12) 0.0258(14) 0.0255(15) 0.0039(11) 0.0027(10) -0.0011(10)
N3B 0.0200(12) 0.0245(14) 0.0282(15) 0.0012(11) 0.0018(11) 0.0016(10)
C1B 0.0172(13) 0.0223(15) 0.0264(17) 0.0079(13) 0.0010(12) -0.0020(11)
C2B 0.0228(14) 0.0219(15) 0.0278(18) 0.0092(13) -0.0005(12) -0.0058(12)
C3B 0.0291(16) 0.0370(19) 0.0255(18) 0.0085(15) 0.0002(13) -0.0012(14)
C4B 0.0361(17) 0.0317(18) 0.0296(19) 0.0134(15) -0.0067(15) -0.0052(14)
C5B 0.0253(15) 0.0192(15) 0.0364(19) 0.0102(14) -0.0056(14) -0.0080(12)
C6B 0.0315(17) 0.0288(18) 0.045(2) 0.0155(16) -0.0145(16) -0.0055(14)
C7B 0.0243(16) 0.0259(17) 0.059(2) 0.0161(17) -0.0062(16) 0.0003(13)
C8B 0.0265(16) 0.0245(17) 0.052(2) 0.0111(16) 0.0077(15) 0.0029(13)
C9B 0.0240(15) 0.0279(17) 0.040(2) 0.0154(15) 0.0022(14) 0.0015(13)
C10B 0.0190(13) 0.0190(15) 0.0371(19) 0.0105(14) -0.0003(13) -0.0028(11)
C11B 0.0202(13) 0.0219(15) 0.0245(17) 0.0043(13) 0.0041(12) -0.0003(12)
C12B 0.0241(14) 0.0190(15) 0.0188(16) 0.0019(12) 0.0018(12) 0.0049(12)
C13B 0.0235(14) 0.0252(16) 0.0331(19) 0.0075(14) -0.0008(13) -0.0022(12)
C14B 0.0339(17) 0.0296(18) 0.0304(19) 0.0016(15) -0.0104(15) -0.0018(14)
C15B 0.0452(19) 0.0331(19) 0.0204(17) 0.0028(15) -0.0010(15) 0.0028(15)
C16B 0.0346(17) 0.0332(18) 0.0246(18) 0.0058(15) 0.0076(14) -0.0010(14)
C17B 0.0219(14) 0.0280(17) 0.0213(17) 0.0017(13) 0.0001(12) 0.0015(12)
C18B 0.0291(16) 0.0308(18) 0.0299(19) 0.0057(15) 0.0052(14) -0.0019(14)
C19B 0.0302(17) 0.041(2) 0.032(2) 0.0001(16) 0.0127(15) -0.0002(15)
C20B 0.0209(14) 0.0304(18) 0.036(2) -0.0058(15) 0.0078(14) -0.0011(13)
C21B 0.0204(14) 0.0197(15) 0.0297(18) 0.0015(13) -0.0012(12) -0.0010(12)
C22B 0.0254(15) 0.0243(17) 0.036(2) -0.0008(15) -0.0012(14) 0.0062(13)
C23B 0.0402(18) 0.0245(17) 0.037(2) 0.0037(15) -0.0111(16) 0.0084(14)
C24B 0.0445(19) 0.0252(17) 0.0301(19) 0.0068(15) 0.0012(15) 0.0038(15)
C25B 0.0237(14) 0.0251(16) 0.0301(18) 0.0042(14) 0.0011(13) 0.0012(12)
C26B 0.0207(13) 0.0171(14) 0.0246(17) -0.0009(12) -0.0011(12) -0.0009(11)

loop_
_atom_type_symbol
_atom_type_description
_atom_type_scat_dispersion_real
_atom_type_scat_dispersion_imag
_atom_type_scat_source
C C 0.0033 0.0016 'International Tables Vol C Tables 4.2.6.8 and 6.1.1.4'
H H 0.0000 0.0000 'International Tables Vol C Tables 4.2.6.8 and 6.1.1.4'
N N 0.0061 0.0033 'International Tables Vol C Tables 4.2.6.8 and 6.1.1.4'
O O 0.0106 0.0060 'International Tables Vol C Tables 4.2.6.8 and 6.1.1.4'
Pt Pt -1.7033 8.3905 'International Tables Vol C Tables 4.2.6.8 and 6.1.1.4'

loop_
_geom_angle_atom_site_label_1
_geom_angle_atom_site_label_2
_geom_angle_atom_site_label_3
_geom_angle
N2A Pt1A C26A 80.25(11)
N2A Pt1A N1A 174.30(9)
C26A Pt1A N1A 101.91(11)
N2A Pt1A O1A 87.81(9)
C26A Pt1A O1A 166.96(10)
N1A Pt1A O1A 90.47(9)
C2A O1A Pt1A 127.46(18)
C11A N1A C12A 114.6(2)
C11A N1A Pt1A 123.4(2)
C12A N1A Pt1A 121.71(18)
C18A N2A N3A 107.0(2)
C18A N2A Pt1A 136.7(2)
N3A N2A Pt1A 115.91(18)
N2A N3A C20A 110.2(2)
N2A N3A C21A 115.0(2)
C20A N3A C21A 134.6(3)
C2A C1A C11A 122.3(3)
C2A C1A C10A 119.2(3)
C11A C1A C10A 118.2(3)
O1A C2A C1A 124.9(3)
O1A C2A C3A 116.3(3)
C1A C2A C3A 118.9(3)
C4A C3A C2A 122.2(3)
C4A C3A H3A 118.9
C2A C3A H3A 118.9
C3A C4A C5A 121.2(3)
C3A C4A H4A 119.4
C5A C4A H4A 119.4
C6A C5A C10A 120.5(3)
C6A C5A C4A 120.5(3)
C10A C5A C4A 119.0(3)
C7A C6A C5A 120.8(3)
C7A C6A H6A 119.6
C5A C6A H6A 119.6
C6A C7A C8A 119.3(3)
C6A C7A H7A 120.3
C8A C7A H7A 120.3
C9A C8A C7A 120.8(3)
C9A C8A H8A 119.6
C7A C8A H8A 119.6
C8A C9A C10A 121.7(3)
C8A C9A H9A 119.2
C10A C9A H9A 119.2
C9A C10A C5A 116.9(3)
C9A C10A C1A 123.6(3)
C5A C10A C1A 119.5(3)
N1A C11A C1A 130.0(3)
N1A C11A H11A 115.0
C1A C11A H11A 115.0
C13A C12A C17A 120.4(3)
C13A C12A N1A 120.3(3)
C17A C12A N1A 119.3(3)
C12A C13A C14A 119.5(3)
C12A C13A H13A 120.3
C14A C13A H13A 120.3
C15A C14A C13A 120.7(3)
C15A C14A H14A 119.6
C13A C14A H14A 119.6
C14A C15A C16A 119.5(3)
C14A C15A H15A 120.3
C16A C15A H15A 120.3
C15A C16A C17A 120.6(3)
C15A C16A H16A 119.7
C17A C16A H16A 119.7
C16A C17A C12A 119.4(3)
C16A C17A H17A 120.3
C12A C17A H17A 120.3
N2A C18A C19A 109.2(3)
N2A C18A H18A 125.4
C19A C18A H18A 125.4
C20A C19A C18A 106.7(3)
C20A C19A H19A 126.7
C18A C19A H19A 126.7
N3A C20A C19A 106.8(3)
N3A C20A H20A 126.6
C19A C20A H20A 126.6
C22A C21A C26A 125.0(3)
C22A C21A N3A 120.6(3)
C26A C21A N3A 114.3(3)
C23A C22A C21A 118.1(3)
C23A C22A H22A 120.9
C21A C22A H22A 120.9
C24A C23A C22A 119.6(3)
C24A C23A H23A 120.2
C22A C23A H23A 120.2
C23A C24A C25A 121.0(3)
C23A C24A H24A 119.5
C25A C24A H24A 119.5
C24A C25A C26A 122.1(3)
C24A C25A H25A 119.0
C26A C25A H25A 119.0
C25A C26A C21A 114.1(3)
C25A C26A Pt1A 132.1(2)
C21A C26A Pt1A 113.8(2)
N2B Pt1B N1B 174.40(9)
N2B Pt1B C26B 80.35(11)
N1B Pt1B C26B 102.44(10)
N2B Pt1B O1B 87.19(9)
N1B Pt1B O1B 90.36(9)
C26B Pt1B O1B 166.71(10)
C2B O1B Pt1B 127.57(19)
C11B N1B C12B 113.8(2)
C11B N1B Pt1B 123.7(2)
C12B N1B Pt1B 122.34(17)
C18B N2B N3B 107.1(2)
C18B N2B Pt1B 137.0(2)
N3B N2B Pt1B 115.70(18)
C20B N3B N2B 110.0(3)
C20B N3B C21B 134.5(3)
N2B N3B C21B 115.0(2)
C2B C1B C11B 122.3(3)
C2B C1B C10B 119.3(3)
C11B C1B C10B 118.4(3)
O1B C2B C1B 125.0(3)
O1B C2B C3B 115.6(3)
C1B C2B C3B 119.4(3)
C4B C3B C2B 121.1(3)
C4B C3B H3B 119.5
C2B C3B H3B 119.5
C3B C4B C5B 122.0(3)
C3B C4B H4B 119.0
C5B C4B H4B 119.0
C6B C5B C10B 119.9(3)
C6B C5B C4B 121.0(3)
C10B C5B C4B 119.1(3)
C7B C6B C5B 122.0(3)
C7B C6B H6B 119.0
C5B C6B H6B 119.0
C6B C7B C8B 119.2(3)
C6B C7B H7B 120.4
C8B C7B H7B 120.4
C9B C8B C7B 120.2(3)
C9B C8B H8B 119.9
C7B C8B H8B 119.9
C8B C9B C10B 122.1(3)
C8B C9B H9B 118.9
C10B C9B H9B 118.9
C9B C10B C5B 116.6(3)
C9B C10B C1B 124.3(3)
C5B C10B C1B 119.1(3)
N1B C11B C1B 130.1(3)
N1B C11B H11B 114.9
C1B C11B H11B 114.9
C13B C12B C17B 120.0(3)
C13B C12B N1B 120.1(3)
C17B C12B N1B 119.9(2)
C12B C13B C14B 119.8(3)
C12B C13B H13B 120.1
C14B C13B H13B 120.1
C15B C14B C13B 120.4(3)
C15B C14B H14B 119.8
C13B C14B H14B 119.8
C16B C15B C14B 119.7(3)
C16B C15B H15B 120.2
C14B C15B H15B 120.2
C15B C16B C17B 120.3(3)
C15B C16B H16B 119.9
C17B C16B H16B 119.9
C16B C17B C12B 119.9(3)
C16B C17B H17B 120.1
C12B C17B H17B 120.1
N2B C18B C19B 110.0(3)
N2B C18B H18B 125.0
C19B C18B H18B 125.0
C20B C19B C18B 105.9(3)
C20B C19B H19B 127.0
C18B C19B H19B 127.0
N3B C20B C19B 107.0(3)
N3B C20B H20B 126.5
C19B C20B H20B 126.5
C22B C21B C26B 124.7(3)
C22B C21B N3B 120.7(3)
C26B C21B N3B 114.5(2)
C23B C22B C21B 118.5(3)
C23B C22B H22B 120.8
C21B C22B H22B 120.8
C22B C23B C24B 119.5(3)
C22B C23B H23B 120.3
C24B C23B H23B 120.3
C23B C24B C25B 120.7(3)
C23B C24B H24B 119.6
C25B C24B H24B 119.6
C24B C25B C26B 122.8(3)
C24B C25B H25B 118.6
C26B C25B H25B 118.6
C25B C26B C21B 113.5(3)
C25B C26B Pt1B 133.0(2)
C21B C26B Pt1B 113.2(2)

loop_
_geom_bond_atom_site_label_1
_geom_bond_atom_site_label_2
_geom_bond_distance
Pt1A N2A 1.983(2)
Pt1A C26A 2.003(3)
Pt1A N1A 2.008(2)
Pt1A O1A 2.048(2)
O1A C2A 1.291(3)
N1A C11A 1.313(4)
N1A C12A 1.439(4)
N2A C18A 1.328(4)
N2A N3A 1.355(3)
N3A C20A 1.355(4)
N3A C21A 1.418(4)
C1A C2A 1.414(4)
C1A C11A 1.417(4)
C1A C10A 1.466(4)
C2A C3A 1.426(4)
C3A C4A 1.349(4)
C3A H3A 0.9500
C4A C5A 1.431(4)
C4A H4A 0.9500
C5A C6A 1.411(4)
C5A C10A 1.413(4)
C6A C7A 1.367(4)
C6A H6A 0.9500
C7A C8A 1.395(4)
C7A H7A 0.9500
C8A C9A 1.373(4)
C8A H8A 0.9500
C9A C10A 1.412(4)
C9A H9A 0.9500
C11A H11A 0.9500
C12A C13A 1.382(4)
C12A C17A 1.386(4)
C13A C14A 1.384(5)
C13A H13A 0.9500
C14A C15A 1.377(5)
C14A H14A 0.9500
C15A C16A 1.382(5)
C15A H15A 0.9500
C16A C17A 1.385(5)
C16A H16A 0.9500
C17A H17A 0.9500
C18A C19A 1.393(4)
C18A H18A 0.9500
C19A C20A 1.365(4)
C19A H19A 0.9500
C20A H20A 0.9500
C21A C22A 1.383(4)
C21A C26A 1.406(4)
C22A C23A 1.379(5)
C22A H22A 0.9500
C23A C24A 1.378(5)
C23A H23A 0.9500
C24A C25A 1.388(4)
C24A H24A 0.9500
C25A C26A 1.398(4)
C25A H25A 0.9500
Pt1B N2B 1.983(2)
Pt1B N1B 2.000(2)
Pt1B C26B 2.008(3)
Pt1B O1B 2.0478(19)
O1B C2B 1.298(3)
N1B C11B 1.319(3)
N1B C12B 1.439(4)
N2B C18B 1.319(4)
N2B N3B 1.358(3)
N3B C20B 1.356(4)
N3B C21B 1.414(4)
C1B C2B 1.406(4)
C1B C11B 1.415(4)
C1B C10B 1.462(4)
C2B C3B 1.433(4)
C3B C4B 1.348(4)
C3B H3B 0.9500
C4B C5B 1.421(4)
C4B H4B 0.9500
C5B C6B 1.410(4)
C5B C10B 1.419(4)
C6B C7B 1.355(5)
C6B H6B 0.9500
C7B C8B 1.392(5)
C7B H7B 0.9500
C8B C9B 1.386(4)
C8B H8B 0.9500
C9B C10B 1.406(4)
C9B H9B 0.9500
C11B H11B 0.9500
C12B C13B 1.379(4)
C12B C17B 1.388(4)
C13B C14B 1.383(4)
C13B H13B 0.9500
C14B C15B 1.380(5)
C14B H14B 0.9500
C15B C16B 1.379(4)
C15B H15B 0.9500
C16B C17B 1.380(4)
C16B H16B 0.9500
C17B H17B 0.9500
C18B C19B 1.394(4)
C18B H18B 0.9500
C19B C20B 1.374(5)
C19B H19B 0.9500
C20B H20B 0.9500
C21B C22B 1.388(4)
C21B C26B 1.411(4)
C22B C23B 1.374(4)
C22B H22B 0.9500
C23B C24B 1.383(4)
C23B H23B 0.9500
C24B C25B 1.384(4)
C24B H24B 0.9500
C25B C26B 1.399(4)
C25B H25B 0.9500

loop_
_geom_torsion_atom_site_label_1
_geom_torsion_atom_site_label_2
_geom_torsion_atom_site_label_3
_geom_torsion_atom_site_label_4
_geom_torsion
C18A N2A N3A C20A -1.1(3)
Pt1A N2A N3A C20A -175.86(18)
C18A N2A N3A C21A -176.0(2)
Pt1A N2A N3A C21A 9.2(3)
Pt1A O1A C2A C1A 7.0(4)
Pt1A O1A C2A C3A -173.46(18)
C11A C1A C2A O1A 5.0(4)
C10A C1A C2A O1A 179.1(2)
C11A C1A C2A C3A -174.6(3)
C10A C1A C2A C3A -0.5(4)
O1A C2A C3A C4A -178.5(3)
C1A C2A C3A C4A 1.1(4)
C2A C3A C4A C5A 0.0(4)
C3A C4A C5A C6A 178.5(3)
C3A C4A C5A C10A -1.6(4)
C10A C5A C6A C7A -0.7(4)
C4A C5A C6A C7A 179.2(3)
C5A C6A C7A C8A -1.5(4)
C6A C7A C8A C9A 1.5(4)
C7A C8A C9A C10A 0.7(4)
C8A C9A C10A C5A -2.7(4)
C8A C9A C10A C1A 178.1(3)
C6A C5A C10A C9A 2.7(4)
C4A C5A C10A C9A -177.2(2)
C6A C5A C10A C1A -178.0(3)
C4A C5A C10A C1A 2.1(4)
C2A C1A C10A C9A 178.1(2)
C11A C1A C10A C9A -7.6(4)
C2A C1A C10A C5A -1.1(4)
C11A C1A C10A C5A 173.2(2)
C12A N1A C11A C1A 173.6(3)
Pt1A N1A C11A C1A -0.6(4)
C2A C1A C11A N1A -8.6(5)
C10A C1A C11A N1A 177.3(3)
C11A N1A C12A C13A 60.8(4)
Pt1A N1A C12A C13A -124.8(2)
C11A N1A C12A C17A -119.4(3)
Pt1A N1A C12A C17A 55.0(3)
C17A C12A C13A C14A -0.6(5)
N1A C12A C13A C14A 179.1(3)
C12A C13A C14A C15A -0.1(5)
C13A C14A C15A C16A 1.0(5)
C14A C15A C16A C17A -1.3(5)
C15A C16A C17A C12A 0.6(5)
C13A C12A C17A C16A 0.4(4)
N1A C12A C17A C16A -179.4(3)
N3A N2A C18A C19A 1.3(3)
Pt1A N2A C18A C19A 174.4(2)
N2A C18A C19A C20A -1.0(3)
N2A N3A C20A C19A 0.5(3)
C21A N3A C20A C19A 174.0(3)
C18A C19A C20A N3A 0.3(3)
N2A N3A C21A C22A 173.1(3)
C20A N3A C21A C22A -0.2(5)
N2A N3A C21A C26A -3.6(4)
C20A N3A C21A C26A -176.9(3)
C26A C21A C22A C23A 1.0(5)
N3A C21A C22A C23A -175.3(3)
C21A C22A C23A C24A 2.1(6)
C22A C23A C24A C25A -2.4(6)
C23A C24A C25A C26A -0.5(6)
C24A C25A C26A C21A 3.3(5)
C24A C25A C26A Pt1A 178.9(3)
C22A C21A C26A C25A -3.6(4)
N3A C21A C26A C25A 172.9(3)
C22A C21A C26A Pt1A 179.9(3)
N3A C21A C26A Pt1A -3.5(3)
C18B N2B N3B C20B 0.8(3)
Pt1B N2B N3B C20B 176.33(19)
C18B N2B N3B C21B 174.4(2)
Pt1B N2B N3B C21B -10.0(3)
Pt1B O1B C2B C1B -8.8(4)
Pt1B O1B C2B C3B 171.82(19)
C11B C1B C2B O1B -1.1(4)
C10B C1B C2B O1B -177.8(3)
C11B C1B C2B C3B 178.2(3)
C10B C1B C2B C3B 1.6(4)
O1B C2B C3B C4B 179.6(3)
C1B C2B C3B C4B 0.2(4)
C2B C3B C4B C5B -0.5(5)
C3B C4B C5B C6B 178.8(3)
C3B C4B C5B C10B -1.1(4)
C10B C5B C6B C7B -1.6(4)
C4B C5B C6B C7B 178.6(3)
C5B C6B C7B C8B -0.1(5)
C6B C7B C8B C9B 1.2(5)
C7B C8B C9B C10B -0.7(5)
C8B C9B C10B C5B -0.9(4)
C8B C9B C10B C1B 178.0(3)
C6B C5B C10B C9B 2.0(4)
C4B C5B C10B C9B -178.2(3)
C6B C5B C10B C1B -177.0(3)
C4B C5B C10B C1B 2.9(4)
C2B C1B C10B C9B 178.0(3)
C11B C1B C10B C9B 1.2(4)
C2B C1B C10B C5B -3.1(4)
C11B C1B C10B C5B -179.9(3)
C12B N1B C11B C1B -177.1(3)
Pt1B N1B C11B C1B -1.1(4)
C2B C1B C11B N1B 6.6(5)
C10B C1B C11B N1B -176.7(3)
C11B N1B C12B C13B 118.7(3)
Pt1B N1B C12B C13B -57.3(3)
C11B N1B C12B C17B -61.9(3)
Pt1B N1B C12B C17B 122.0(2)
C17B C12B C13B C14B 0.1(4)
N1B C12B C13B C14B 179.5(3)
C12B C13B C14B C15B -0.9(5)
C13B C14B C15B C16B 1.0(5)
C14B C15B C16B C17B -0.3(5)
C15B C16B C17B C12B -0.5(5)
C13B C12B C17B C16B 0.6(4)
N1B C12B C17B C16B -178.8(3)
N3B N2B C18B C19B -1.0(3)
Pt1B N2B C18B C19B -175.2(2)
N2B C18B C19B C20B 0.9(4)
N2B N3B C20B C19B -0.2(3)
C21B N3B C20B C19B -172.1(3)
C18B C19B C20B N3B -0.4(3)
C20B N3B C21B C22B -1.5(5)
N2B N3B C21B C22B -173.1(3)
C20B N3B C21B C26B 174.2(3)
N2B N3B C21B C26B 2.6(3)
C26B C21B C22B C23B -4.4(5)
N3B C21B C22B C23B 170.9(3)
C21B C22B C23B C24B -0.5(5)
C22B C23B C24B C25B 3.1(5)
C23B C24B C25B C26B -1.0(5)
C24B C25B C26B C21B -3.3(4)
C24B C25B C26B Pt1B -177.2(2)
C22B C21B C26B C25B 6.1(4)
N3B C21B C26B C25B -169.4(2)
C22B C21B C26B Pt1B -178.7(2)
N3B C21B C26B Pt1B 5.7(3)
